data_2228015
loop_
_publ_author_name
'Kargar, Hadi'
'Kia, Reza'
'Tahir, Muhammad Nawaz'
'Sahraei, Atefeh'

_publ_section_title
;
 {6,6'-Dimethoxy-2,2'-[4,5-dimethyl-<i>o</i>-phenylenebis(nitrilomethylidyne)]diphenolato}nickel(II)
;
_journal_coeditor_code SU2210
_journal_issue 10
_journal_name_full 'Acta Crystallographica Section E'
_journal_page_first m1246
_journal_paper_doi 10.1107/S1600536810035890
_journal_volume 66
_journal_year 2010
_chemical_formula_iupac '[Ni (C24 H22 N2 O4)]'
_chemical_formula_moiety 'C24 H22 N2 Ni O4'
_chemical_formula_sum 'C24 H22 N2 Ni O4'
_chemical_formula_weight 461.15
_chemical_name_systematic
{6,6'-Dimethoxy-2,2'-[4,5-dimethyl-<i>o</i>-phenylenebis(nitrilomethylidyne)]diphenolato}nickel(II)
_space_group_IT_number 14
_symmetry_cell_setting monoclinic
_symmetry_space_group_name_Hall '-P 2yn'
_symmetry_space_group_name_H-M 'P 1 21/n 1'
_atom_sites_solution_hydrogens geom
_atom_sites_solution_primary direct
_atom_sites_solution_secondary difmap
_audit_creation_method SHELXL-97
_cell_angle_alpha 90.00
_cell_angle_beta 101.730(2)
_cell_angle_gamma 90.00
_cell_formula_units_Z 4
_cell_length_a 12.8057(6)
_cell_length_b 12.6514(5)
_cell_length_c 13.0263(6)
_cell_measurement_reflns_used 2525
_cell_measurement_temperature 296(2)
_cell_measurement_theta_max 29.45
_cell_measurement_theta_min 2.45
_cell_volume 2066.32(16)
_computing_cell_refinement 'SAINT (Bruker, 2005)'
_computing_data_collection 'APEX2 (Bruker, 2005)'
_computing_data_reduction 'SAINT (Bruker, 2005)'
_computing_molecular_graphics 'SHELXTL (Sheldrick, 2008)'
_computing_publication_material 'SHELXTL and PLATON (Spek, 2009)'
_computing_structure_refinement 'SHELXL97 (Sheldrick, 2008)'
_computing_structure_solution 'SHELXS97 (Sheldrick, 2008)'
_diffrn_ambient_temperature 296(2)
_diffrn_measured_fraction_theta_full 0.997
_diffrn_measured_fraction_theta_max 0.997
_diffrn_measurement_device_type
;
Bruker SMART APEXII CCD area-detector
;
_diffrn_measurement_method '\f and \w scans'
_diffrn_radiation_monochromator graphite
_diffrn_radiation_source 'fine-focus sealed tube'
_diffrn_radiation_type MoK\a
_diffrn_radiation_wavelength 0.71073
_diffrn_reflns_av_R_equivalents 0.0684
_diffrn_reflns_av_sigmaI/netI 0.0594
_diffrn_reflns_limit_h_max 17
_diffrn_reflns_limit_h_min -17
_diffrn_reflns_limit_k_max 16
_diffrn_reflns_limit_k_min -16
_diffrn_reflns_limit_l_max 17
_diffrn_reflns_limit_l_min -17
_diffrn_reflns_number 36150
_diffrn_reflns_theta_full 28.35
_diffrn_reflns_theta_max 28.35
_diffrn_reflns_theta_min 2.03
_diffrn_standards_decay_% 0
_diffrn_standards_number 0
_exptl_absorpt_coefficient_mu 0.974
_exptl_absorpt_correction_T_max 0.9262
_exptl_absorpt_correction_T_min 0.7999
_exptl_absorpt_correction_type multi-scan
_exptl_absorpt_process_details '(SADABS; Bruker, 2005)'
_exptl_crystal_colour red
_exptl_crystal_density_diffrn 1.482
_exptl_crystal_density_method 'not measured'
_exptl_crystal_description Plate
_exptl_crystal_F_000 960
_exptl_crystal_size_max 0.24
_exptl_crystal_size_mid 0.14
_exptl_crystal_size_min 0.08
_refine_diff_density_max 0.484
_refine_diff_density_min -0.338
_refine_ls_extinction_method none
_refine_ls_goodness_of_fit_ref 1.030
_refine_ls_hydrogen_treatment constr
_refine_ls_matrix_type full
_refine_ls_number_parameters 284
_refine_ls_number_reflns 5146
_refine_ls_number_restraints 0
_refine_ls_restrained_S_all 1.030
_refine_ls_R_factor_all 0.0942
_refine_ls_R_factor_gt 0.0468
_refine_ls_shift/su_max 0.000
_refine_ls_shift/su_mean 0.000
_refine_ls_structure_factor_coef Fsqd
_refine_ls_weighting_details 'calc w=1/[\s^2^(Fo^2^)+(0.0484P)^2^+1.1318P] where P=(Fo^2^+2Fc^2^)/3'
_refine_ls_weighting_scheme calc
_refine_ls_wR_factor_gt 0.1065
_refine_ls_wR_factor_ref 0.1240
_reflns_number_gt 3179
_reflns_number_total 5146
_reflns_threshold_expression I>2\s(I)
_cod_data_source_file su2210.cif
_cod_data_source_block I
_cod_original_sg_symbol_H-M 'P 21/n'
_cod_database_code 2228015
_cod_database_fobs_code 2228015

loop_
_symmetry_equiv_pos_as_xyz
'x, y, z'
'-x+1/2, y+1/2, -z+1/2'
'-x, -y, -z'
'x-1/2, -y-1/2, z-1/2'

loop_
_atom_site_type_symbol
_atom_site_label
_atom_site_fract_x
_atom_site_fract_y
_atom_site_fract_z
_atom_site_U_iso_or_equiv
_atom_site_adp_type
_atom_site_calc_flag
_atom_site_refinement_flags
_atom_site_occupancy
_atom_site_disorder_assembly
_atom_site_disorder_group
Ni Ni1 0.01614(3) 0.78355(3) 0.17262(3) 0.03619(14) Uani d . 1 . .
O O1 0.07749(19) 0.88142(16) 0.27017(17) 0.0481(6) Uani d . 1 . .
O O2 0.21622(19) 1.12212(16) 0.05147(18) 0.0483(6) Uani d . 1 . .
O O3 -0.02481(18) 0.72048(16) 0.28477(17) 0.0453(5) Uani d . 1 . .
O O4 -0.2538(2) 0.4558(2) 0.1089(2) 0.0768(9) Uani d . 1 . .
N N1 0.06210(19) 0.84778(18) 0.06261(19) 0.0346(6) Uani d . 1 . .
N N2 -0.0465(2) 0.68259(19) 0.07723(19) 0.0364(6) Uani d . 1 . .
C C1 0.1314(3) 0.9655(2) 0.2565(3) 0.0410(7) Uani d . 1 . .
C C2 0.1766(3) 1.0258(3) 0.3455(3) 0.0506(9) Uani d . 1 . .
H H2 0.1675 1.0047 0.4115 0.061 Uiso calc R 1 . .
C C3 0.2336(3) 1.1150(3) 0.3353(3) 0.0528(9) Uani d . 1 . .
H H3 0.2638 1.1528 0.3953 0.063 Uiso calc R 1 . .
C C4 0.2480(3) 1.1515(3) 0.2381(3) 0.0506(9) Uani d . 1 . .
H H4 0.2863 1.2131 0.2332 0.061 Uiso calc R 1 . .
C C5 0.2054(3) 1.0954(2) 0.1504(3) 0.0398(7) Uani d . 1 . .
C C6 0.1472(2) 0.9993(2) 0.1570(2) 0.0365(7) Uani d . 1 . .
C C7 0.2852(3) 1.2086(3) 0.0418(3) 0.0536(9) Uani d . 1 . .
H H7A 0.2584 1.2717 0.0683 0.080 Uiso calc R 1 . .
H H7B 0.2880 1.2184 -0.0307 0.080 Uiso calc R 1 . .
H H7C 0.3555 1.1939 0.0813 0.080 Uiso calc R 1 . .
C C8 0.1120(2) 0.9388(2) 0.0659(2) 0.0367(7) Uani d . 1 . .
H H8 0.1252 0.9652 0.0031 0.044 Uiso calc R 1 . .
C C9 0.0357(2) 0.7889(2) -0.0328(2) 0.0349(7) Uani d . 1 . .
C C10 0.0623(3) 0.8146(2) -0.1274(2) 0.0398(7) Uani d . 1 . .
H H10 0.1035 0.8743 -0.1319 0.048 Uiso calc R 1 . .
C C11 0.0285(3) 0.7528(3) -0.2154(3) 0.0417(7) Uani d . 1 . .
C C12 -0.0325(3) 0.6620(2) -0.2082(2) 0.0407(7) Uani d . 1 . .
C C13 -0.0573(3) 0.6355(2) -0.1132(3) 0.0421(8) Uani d . 1 . .
H H13 -0.0966 0.5746 -0.1080 0.050 Uiso calc R 1 . .
C C14 -0.0241(2) 0.6985(2) -0.0250(2) 0.0347(7) Uani d . 1 . .
C C15 0.0579(3) 0.7840(3) -0.3177(3) 0.0583(10) Uani d . 1 . .
H H15A 0.0972 0.8491 -0.3086 0.087 Uiso calc R 1 . .
H H15B -0.0058 0.7932 -0.3703 0.087 Uiso calc R 1 . .
H H15C 0.1010 0.7295 -0.3394 0.087 Uiso calc R 1 . .
C C16 -0.0759(3) 0.5964(3) -0.3041(3) 0.0534(9) Uani d . 1 . .
H H16A -0.1054 0.5320 -0.2833 0.080 Uiso calc R 1 . .
H H16B -0.0194 0.5800 -0.3399 0.080 Uiso calc R 1 . .
H H16C -0.1306 0.6353 -0.3501 0.080 Uiso calc R 1 . .
C C17 -0.1087(3) 0.6065(2) 0.0954(2) 0.0405(7) Uani d . 1 . .
H H17 -0.1382 0.5632 0.0393 0.049 Uiso calc R 1 . .
C C18 -0.1353(3) 0.5845(2) 0.1932(3) 0.0406(7) Uani d . 1 . .
C C19 -0.2085(3) 0.5008(3) 0.2020(3) 0.0520(9) Uani d . 1 . .
C C20 -0.2290(3) 0.4723(3) 0.2968(3) 0.0583(10) Uani d . 1 . .
H H20 -0.2767 0.4180 0.3016 0.070 Uiso calc R 1 . .
C C21 -0.1776(3) 0.5255(3) 0.3863(3) 0.0554(10) Uani d . 1 . .
H H21 -0.1906 0.5049 0.4511 0.067 Uiso calc R 1 . .
C C22 -0.1088(3) 0.6069(3) 0.3820(3) 0.0514(9) Uani d . 1 . .
H H22 -0.0758 0.6408 0.4435 0.062 Uiso calc R 1 . .
C C23 -0.0873(3) 0.6399(2) 0.2851(3) 0.0420(8) Uani d . 1 . .
C C24 -0.3272(5) 0.3705(4) 0.1122(4) 0.107(2) Uani d . 1 . .
H H24A -0.2894 0.3109 0.1473 0.161 Uiso calc R 1 . .
H H24B -0.3606 0.3507 0.0420 0.161 Uiso calc R 1 . .
H H24C -0.3808 0.3928 0.1495 0.161 Uiso calc R 1 . .

loop_
_atom_site_aniso_label
_atom_site_aniso_U_11
_atom_site_aniso_U_22
_atom_site_aniso_U_33
_atom_site_aniso_U_12
_atom_site_aniso_U_13
_atom_site_aniso_U_23
Ni1 0.0430(3) 0.0344(2) 0.0338(2) -0.00055(18) 0.01401(17) -0.00004(17)
O1 0.0676(16) 0.0428(12) 0.0370(13) -0.0083(11) 0.0177(12) -0.0029(10)
O2 0.0570(15) 0.0408(12) 0.0511(15) -0.0117(11) 0.0203(12) -0.0070(10)
O3 0.0599(14) 0.0443(12) 0.0366(12) -0.0058(11) 0.0210(11) 0.0005(10)
O4 0.096(2) 0.0802(18) 0.0535(17) -0.0504(17) 0.0144(16) 0.0106(15)
N1 0.0350(14) 0.0370(13) 0.0337(14) -0.0019(10) 0.0117(11) -0.0013(11)
N2 0.0425(15) 0.0360(12) 0.0342(14) -0.0006(11) 0.0158(12) 0.0034(11)
C1 0.0447(19) 0.0377(16) 0.0426(19) 0.0038(14) 0.0134(15) -0.0060(14)
C2 0.066(2) 0.0485(19) 0.038(2) 0.0014(17) 0.0135(18) -0.0058(15)
C3 0.058(2) 0.053(2) 0.045(2) -0.0070(17) 0.0061(18) -0.0139(17)
C4 0.052(2) 0.0418(17) 0.058(2) -0.0081(15) 0.0113(18) -0.0122(16)
C5 0.0378(18) 0.0377(16) 0.046(2) 0.0018(13) 0.0135(15) -0.0065(14)
C6 0.0364(17) 0.0322(14) 0.0420(19) 0.0041(12) 0.0108(14) -0.0040(13)
C7 0.055(2) 0.0467(18) 0.064(2) -0.0115(17) 0.0230(19) -0.0006(17)
C8 0.0363(17) 0.0362(15) 0.0401(18) 0.0016(13) 0.0140(14) 0.0005(13)
C9 0.0370(17) 0.0349(14) 0.0345(16) -0.0018(13) 0.0114(13) -0.0044(13)
C10 0.0441(19) 0.0398(16) 0.0375(18) -0.0058(14) 0.0129(15) -0.0011(13)
C11 0.0430(19) 0.0481(17) 0.0375(18) 0.0019(14) 0.0160(15) -0.0002(14)
C12 0.0450(19) 0.0423(17) 0.0376(18) -0.0009(14) 0.0148(15) -0.0058(14)
C13 0.045(2) 0.0382(16) 0.047(2) -0.0091(14) 0.0181(16) -0.0056(14)
C14 0.0340(17) 0.0364(15) 0.0358(17) -0.0010(12) 0.0117(13) 0.0018(12)
C15 0.070(2) 0.065(2) 0.045(2) -0.015(2) 0.0241(19) -0.0027(18)
C16 0.059(2) 0.059(2) 0.045(2) -0.0130(18) 0.0163(18) -0.0120(17)
C17 0.0442(19) 0.0403(16) 0.0381(18) -0.0054(14) 0.0107(15) 0.0023(14)
C18 0.0422(19) 0.0401(16) 0.0425(19) 0.0005(14) 0.0156(15) 0.0092(14)
C19 0.058(2) 0.0480(19) 0.052(2) -0.0087(17) 0.0170(19) 0.0094(17)
C20 0.061(2) 0.055(2) 0.064(3) -0.0059(18) 0.026(2) 0.0199(19)
C21 0.070(3) 0.052(2) 0.054(2) 0.0074(19) 0.034(2) 0.0134(18)
C22 0.068(2) 0.0470(19) 0.046(2) 0.0061(17) 0.0270(19) 0.0053(16)
C23 0.048(2) 0.0387(16) 0.0425(19) 0.0098(14) 0.0174(16) 0.0082(14)
C24 0.139(5) 0.113(4) 0.066(3) -0.090(4) 0.013(3) 0.008(3)

loop_
_atom_type_symbol
_atom_type_description
_atom_type_scat_dispersion_real
_atom_type_scat_dispersion_imag
_atom_type_scat_source
C C 0.0033 0.0016 'International Tables Vol C Tables 4.2.6.8 and 6.1.1.4'
H H 0.0000 0.0000 'International Tables Vol C Tables 4.2.6.8 and 6.1.1.4'
N N 0.0061 0.0033 'International Tables Vol C Tables 4.2.6.8 and 6.1.1.4'
O O 0.0106 0.0060 'International Tables Vol C Tables 4.2.6.8 and 6.1.1.4'
Ni Ni 0.3393 1.1124 'International Tables Vol C Tables 4.2.6.8 and 6.1.1.4'

loop_
_geom_angle_atom_site_label_1
_geom_angle_atom_site_label_2
_geom_angle_atom_site_label_3
_geom_angle_site_symmetry_1
_geom_angle_site_symmetry_3
_geom_angle
_geom_angle_publ_flag
O3 Ni1 O1 . . 83.87(9) ?
O3 Ni1 N1 . . 177.97(11) ?
O1 Ni1 N1 . . 94.67(10) ?
O3 Ni1 N2 . . 94.57(10) ?
O1 Ni1 N2 . . 178.42(10) ?
N1 Ni1 N2 . . 86.88(10) ?
C1 O1 Ni1 . . 128.5(2) ?
C5 O2 C7 . . 117.1(3) ?
C23 O3 Ni1 . . 128.4(2) ?
C19 O4 C24 . . 116.8(3) ?
C8 N1 C9 . . 120.8(3) ?
C8 N1 Ni1 . . 126.2(2) ?
C9 N1 Ni1 . . 112.93(18) ?
C17 N2 C14 . . 121.3(3) ?
C17 N2 Ni1 . . 125.9(2) ?
C14 N2 Ni1 . . 112.73(18) ?
O1 C1 C2 . . 118.1(3) ?
O1 C1 C6 . . 123.4(3) ?
C2 C1 C6 . . 118.5(3) ?
C3 C2 C1 . . 120.4(3) ?
C3 C2 H2 . . 119.8 ?
C1 C2 H2 . . 119.8 ?
C2 C3 C4 . . 122.2(3) ?
C2 C3 H3 . . 118.9 ?
C4 C3 H3 . . 118.9 ?
C5 C4 C3 . . 119.0(3) ?
C5 C4 H4 . . 120.5 ?
C3 C4 H4 . . 120.5 ?
C4 C5 O2 . . 124.2(3) ?
C4 C5 C6 . . 121.0(3) ?
O2 C5 C6 . . 114.7(3) ?
C8 C6 C1 . . 121.7(3) ?
C8 C6 C5 . . 119.4(3) ?
C1 C6 C5 . . 118.8(3) ?
O2 C7 H7A . . 109.5 ?
O2 C7 H7B . . 109.5 ?
H7A C7 H7B . . 109.5 ?
O2 C7 H7C . . 109.5 ?
H7A C7 H7C . . 109.5 ?
H7B C7 H7C . . 109.5 ?
N1 C8 C6 . . 125.1(3) ?
N1 C8 H8 . . 117.5 ?
C6 C8 H8 . . 117.5 ?
C10 C9 C14 . . 119.8(3) ?
C10 C9 N1 . . 126.5(3) ?
C14 C9 N1 . . 113.7(3) ?
C9 C10 C11 . . 120.9(3) ?
C9 C10 H10 . . 119.5 ?
C11 C10 H10 . . 119.5 ?
C10 C11 C12 . . 119.5(3) ?
C10 C11 C15 . . 119.5(3) ?
C12 C11 C15 . . 121.0(3) ?
C13 C12 C11 . . 119.4(3) ?
C13 C12 C16 . . 119.7(3) ?
C11 C12 C16 . . 120.8(3) ?
C12 C13 C14 . . 120.9(3) ?
C12 C13 H13 . . 119.6 ?
C14 C13 H13 . . 119.6 ?
C9 C14 C13 . . 119.4(3) ?
C9 C14 N2 . . 113.6(3) ?
C13 C14 N2 . . 127.0(3) ?
C11 C15 H15A . . 109.5 ?
C11 C15 H15B . . 109.5 ?
H15A C15 H15B . . 109.5 ?
C11 C15 H15C . . 109.5 ?
H15A C15 H15C . . 109.5 ?
H15B C15 H15C . . 109.5 ?
C12 C16 H16A . . 109.5 ?
C12 C16 H16B . . 109.5 ?
H16A C16 H16B . . 109.5 ?
C12 C16 H16C . . 109.5 ?
H16A C16 H16C . . 109.5 ?
H16B C16 H16C . . 109.5 ?
N2 C17 C18 . . 125.4(3) ?
N2 C17 H17 . . 117.3 ?
C18 C17 H17 . . 117.3 ?
C17 C18 C23 . . 121.5(3) ?
C17 C18 C19 . . 120.0(3) ?
C23 C18 C19 . . 118.5(3) ?
O4 C19 C20 . . 124.9(3) ?
O4 C19 C18 . . 113.9(3) ?
C20 C19 C18 . . 121.2(3) ?
C19 C20 C21 . . 119.1(3) ?
C19 C20 H20 . . 120.4 ?
C21 C20 H20 . . 120.4 ?
C22 C21 C20 . . 122.1(3) ?
C22 C21 H21 . . 119.0 ?
C20 C21 H21 . . 119.0 ?
C21 C22 C23 . . 120.4(4) ?
C21 C22 H22 . . 119.8 ?
C23 C22 H22 . . 119.8 ?
O3 C23 C22 . . 118.0(3) ?
O3 C23 C18 . . 123.3(3) ?
C22 C23 C18 . . 118.7(3) ?
O4 C24 H24A . . 109.5 ?
O4 C24 H24B . . 109.5 ?
H24A C24 H24B . . 109.5 ?
O4 C24 H24C . . 109.5 ?
H24A C24 H24C . . 109.5 ?
H24B C24 H24C . . 109.5 ?

loop_
_geom_bond_atom_site_label_1
_geom_bond_atom_site_label_2
_geom_bond_site_symmetry_2
_geom_bond_distance
_geom_bond_publ_flag
Ni1 O3 . 1.832(2) ?
Ni1 O1 . 1.833(2) ?
Ni1 N1 . 1.845(2) ?
Ni1 N2 . 1.848(2) ?
O1 C1 . 1.299(4) ?
O2 C5 . 1.367(4) ?
O2 C7 . 1.428(4) ?
O3 C23 . 1.297(4) ?
O4 C19 . 1.358(4) ?
O4 C24 . 1.438(4) ?
N1 C8 . 1.313(4) ?
N1 C9 . 1.430(4) ?
N2 C17 . 1.302(4) ?
N2 C14 . 1.433(4) ?
C1 C2 . 1.410(4) ?
C1 C6 . 1.419(4) ?
C2 C3 . 1.365(5) ?
C2 H2 . 0.9300 ?
C3 C4 . 1.395(5) ?
C3 H3 . 0.9300 ?
C4 C5 . 1.361(4) ?
C4 H4 . 0.9300 ?
C5 C6 . 1.437(4) ?
C6 C8 . 1.407(4) ?
C7 H7A . 0.9600 ?
C7 H7B . 0.9600 ?
C7 H7C . 0.9600 ?
C8 H8 . 0.9300 ?
C9 C10 . 1.382(4) ?
C9 C14 . 1.391(4) ?
C10 C11 . 1.382(4) ?
C10 H10 . 0.9300 ?
C11 C12 . 1.402(4) ?
C11 C15 . 1.509(4) ?
C12 C13 . 1.380(4) ?
C12 C16 . 1.509(4) ?
C13 C14 . 1.392(4) ?
C13 H13 . 0.9300 ?
C15 H15A . 0.9600 ?
C15 H15B . 0.9600 ?
C15 H15C . 0.9600 ?
C16 H16A . 0.9600 ?
C16 H16B . 0.9600 ?
C16 H16C . 0.9600 ?
C17 C18 . 1.411(4) ?
C17 H17 . 0.9300 ?
C18 C23 . 1.415(4) ?
C18 C19 . 1.434(4) ?
C19 C20 . 1.363(5) ?
C20 C21 . 1.390(5) ?
C20 H20 . 0.9300 ?
C21 C22 . 1.364(5) ?
C21 H21 . 0.9300 ?
C22 C23 . 1.409(4) ?
C22 H22 . 0.9300 ?
C24 H24A . 0.9600 ?
C24 H24B . 0.9600 ?
C24 H24C . 0.9600 ?

loop_
_geom_hbond_atom_site_label_D
_geom_hbond_atom_site_label_H
_geom_hbond_atom_site_label_A
_geom_hbond_site_symmetry_A
_geom_hbond_distance_DH
_geom_hbond_distance_HA
_geom_hbond_distance_DA
_geom_hbond_angle_DHA
_geom_hbond_publ_flag
C7 H7C O3 2_000 0.96 2.51 3.424(5) 158 y
C21 H21 O2 4_576 0.93 2.52 3.340(4) 147 y

loop_
_geom_torsion_atom_site_label_1
_geom_torsion_atom_site_label_2
_geom_torsion_atom_site_label_3
_geom_torsion_atom_site_label_4
_geom_torsion_site_symmetry_1
_geom_torsion_site_symmetry_2
_geom_torsion_site_symmetry_3
_geom_torsion_site_symmetry_4
_geom_torsion
_geom_torsion_publ_flag
O3 Ni1 O1 C1 . . . . 179.7(3) ?
N1 Ni1 O1 C1 . . . . 1.2(3) ?
O1 Ni1 O3 C23 . . . . 173.2(3) ?
N2 Ni1 O3 C23 . . . . -7.1(3) ?
O1 Ni1 N1 C8 . . . . -5.6(3) ?
N2 Ni1 N1 C8 . . . . 174.6(3) ?
O1 Ni1 N1 C9 . . . . 175.77(19) ?
N2 Ni1 N1 C9 . . . . -4.0(2) ?
O3 Ni1 N2 C17 . . . . 8.2(3) ?
N1 Ni1 N2 C17 . . . . -173.2(3) ?
O3 Ni1 N2 C14 . . . . -174.79(19) ?
N1 Ni1 N2 C14 . . . . 3.8(2) ?
Ni1 O1 C1 C2 . . . . -176.2(2) ?
Ni1 O1 C1 C6 . . . . 3.6(5) ?
O1 C1 C2 C3 . . . . -179.7(3) ?
C6 C1 C2 C3 . . . . 0.4(5) ?
C1 C2 C3 C4 . . . . 1.2(6) ?
C2 C3 C4 C5 . . . . -1.1(5) ?
C3 C4 C5 O2 . . . . -178.6(3) ?
C3 C4 C5 C6 . . . . -0.7(5) ?
C7 O2 C5 C4 . . . . 6.2(5) ?
C7 O2 C5 C6 . . . . -171.8(3) ?
O1 C1 C6 C8 . . . . -5.1(5) ?
C2 C1 C6 C8 . . . . 174.8(3) ?
O1 C1 C6 C5 . . . . 178.1(3) ?
C2 C1 C6 C5 . . . . -2.1(4) ?
C4 C5 C6 C8 . . . . -174.6(3) ?
O2 C5 C6 C8 . . . . 3.4(4) ?
C4 C5 C6 C1 . . . . 2.3(5) ?
O2 C5 C6 C1 . . . . -179.7(3) ?
C9 N1 C8 C6 . . . . -175.9(3) ?
Ni1 N1 C8 C6 . . . . 5.6(4) ?
C1 C6 C8 N1 . . . . 0.3(5) ?
C5 C6 C8 N1 . . . . 177.1(3) ?
C8 N1 C9 C10 . . . . 3.6(5) ?
Ni1 N1 C9 C10 . . . . -177.7(3) ?
C8 N1 C9 C14 . . . . -175.4(3) ?
Ni1 N1 C9 C14 . . . . 3.3(3) ?
C14 C9 C10 C11 . . . . 1.3(5) ?
N1 C9 C10 C11 . . . . -177.6(3) ?
C9 C10 C11 C12 . . . . -0.8(5) ?
C9 C10 C11 C15 . . . . 179.3(3) ?
C10 C11 C12 C13 . . . . -0.4(5) ?
C15 C11 C12 C13 . . . . 179.5(3) ?
C10 C11 C12 C16 . . . . 176.5(3) ?
C15 C11 C12 C16 . . . . -3.6(5) ?
C11 C12 C13 C14 . . . . 1.1(5) ?
C16 C12 C13 C14 . . . . -175.8(3) ?
C10 C9 C14 C13 . . . . -0.6(4) ?
N1 C9 C14 C13 . . . . 178.5(3) ?
C10 C9 C14 N2 . . . . -179.4(3) ?
N1 C9 C14 N2 . . . . -0.3(4) ?
C12 C13 C14 C9 . . . . -0.6(5) ?
C12 C13 C14 N2 . . . . 177.9(3) ?
C17 N2 C14 C9 . . . . 174.4(3) ?
Ni1 N2 C14 C9 . . . . -2.8(3) ?
C17 N2 C14 C13 . . . . -4.3(5) ?
Ni1 N2 C14 C13 . . . . 178.5(3) ?
C14 N2 C17 C18 . . . . 179.8(3) ?
Ni1 N2 C17 C18 . . . . -3.4(5) ?
N2 C17 C18 C23 . . . . -5.6(5) ?
N2 C17 C18 C19 . . . . 177.4(3) ?
C24 O4 C19 C20 . . . . -1.2(6) ?
C24 O4 C19 C18 . . . . 179.3(4) ?
C17 C18 C19 O4 . . . . -5.8(5) ?
C23 C18 C19 O4 . . . . 177.2(3) ?
C17 C18 C19 C20 . . . . 174.7(3) ?
C23 C18 C19 C20 . . . . -2.3(5) ?
O4 C19 C20 C21 . . . . -179.5(4) ?
C18 C19 C20 C21 . . . . -0.1(6) ?
C19 C20 C21 C22 . . . . 1.3(6) ?
C20 C21 C22 C23 . . . . -0.1(5) ?
Ni1 O3 C23 C22 . . . . -178.7(2) ?
Ni1 O3 C23 C18 . . . . 0.8(4) ?
C21 C22 C23 O3 . . . . 177.2(3) ?
C21 C22 C23 C18 . . . . -2.4(5) ?
C17 C18 C23 O3 . . . . 7.0(5) ?
C19 C18 C23 O3 . . . . -176.0(3) ?
C17 C18 C23 C22 . . . . -173.5(3) ?
C19 C18 C23 C22 . . . . 3.5(5) ?
